data_7235479
loop_
_publ_author_name
'Kodama, Koichi'
'Hayashi, Naoki'
'Fujita, Mikidai'
'Hirose, Takuji'

_publ_section_title
;
 Direct enantioseparation of 1-(2-hydroxyphenyl) ethylamines via
 diastereomeric salt formation: chiral recognition mechanism based on the
 crystal structure
;
_journal_issue 49
_journal_name_full 'RSC Advances'
_journal_page_first 25609
_journal_paper_doi 10.1039/c4ra00414k
_journal_volume 4
_journal_year 2014
_chemical_absolute_configuration rm
_chemical_formula_sum 'C34 H41 N O9'
_chemical_formula_weight 607.68
_space_group_IT_number 5
_space_group_name_Hall 'C 2y'
_space_group_name_H-M_alt 'C 1 2 1'
_symmetry_cell_setting monoclinic
_symmetry_space_group_name_H-M 'C 1 2 1'
_atom_sites_solution_hydrogens geom
_atom_sites_solution_primary direct
_atom_sites_solution_secondary difmap
_audit_creation_method SHELXL-97
_cell_angle_alpha 90.00
_cell_angle_beta 126.490(4)
_cell_angle_gamma 90.00
_cell_formula_units_Z 4
_cell_length_a 29.287(5)
_cell_length_b 7.6383(12)
_cell_length_c 18.538(4)
_cell_measurement_temperature 150(2)
_cell_volume 3334.0(11)
_computing_cell_refinement 'APEX II (Bruker, 2005)'
_computing_data_collection 'APEX II (Bruker, 2005)'
_computing_molecular_graphics 'Mercury Version 3.1'
_computing_publication_material 'Mercury Version 3.1'
_computing_structure_refinement 'SHELXL-97 (Sheldrick, 1997)'
_computing_structure_solution 'SHELXS-97 (Sheldrick, 1990)'
_diffrn_ambient_temperature 150(2)
_diffrn_measured_fraction_theta_full 0.998
_diffrn_measured_fraction_theta_max 0.998
_diffrn_measurement_device_type CCD
_diffrn_radiation_monochromator graphite
_diffrn_radiation_source 'fine-focus sealed tube'
_diffrn_radiation_type MoK\a
_diffrn_radiation_wavelength 0.71073
_diffrn_reflns_av_R_equivalents 0.1093
_diffrn_reflns_av_sigmaI/netI 0.0862
_diffrn_reflns_limit_h_max 34
_diffrn_reflns_limit_h_min -26
_diffrn_reflns_limit_k_max 7
_diffrn_reflns_limit_k_min -9
_diffrn_reflns_limit_l_max 21
_diffrn_reflns_limit_l_min -22
_diffrn_reflns_number 7961
_diffrn_reflns_theta_full 25.00
_diffrn_reflns_theta_max 25.00
_diffrn_reflns_theta_min 1.43
_exptl_absorpt_coefficient_mu 0.087
_exptl_absorpt_correction_T_max 0.9956
_exptl_absorpt_correction_T_min 0.9785
_exptl_crystal_colour colorless
_exptl_crystal_density_diffrn 1.211
_exptl_crystal_density_method 'not measured'
_exptl_crystal_description needle
_exptl_crystal_F_000 1296
_exptl_crystal_size_max 0.25
_exptl_crystal_size_mid 0.05
_exptl_crystal_size_min 0.05
_refine_diff_density_max 0.193
_refine_diff_density_min -0.221
_refine_diff_density_rms 0.041
_refine_ls_abs_structure_details 'Flack H D (1983), Acta Cryst. A39, 876-881'
_refine_ls_abs_structure_Flack 0.4(10)
_refine_ls_extinction_method none
_refine_ls_goodness_of_fit_ref 0.927
_refine_ls_hydrogen_treatment mixed
_refine_ls_matrix_type full
_refine_ls_number_parameters 420
_refine_ls_number_reflns 5298
_refine_ls_number_restraints 1
_refine_ls_restrained_S_all 0.927
_refine_ls_R_factor_all 0.0622
_refine_ls_R_factor_gt 0.0495
_refine_ls_shift/su_max 0.001
_refine_ls_shift/su_mean 0.000
_refine_ls_structure_factor_coef Fsqd
_refine_ls_weighting_details 'calc w=1/[\s^2^(Fo^2^)+(0.0536P)^2^+0.0000P] where P=(Fo^2^+2Fc^2^)/3'
_refine_ls_weighting_scheme calc
_refine_ls_wR_factor_gt 0.1021
_refine_ls_wR_factor_ref 0.1075
_reflns_number_gt 4235
_reflns_number_total 5298
_reflns_threshold_expression >2sigma(I)
_cod_data_source_file c4ra00414k2.cif
_cod_data_source_block (R)-1b_5
_cod_original_cell_volume 3333.9(10)
_cod_original_sg_symbol_H-M C2
_cod_database_code 7235479

loop_
_symmetry_equiv_pos_as_xyz
'x, y, z'
'-x, y, -z'
'x+1/2, y+1/2, z'
'-x+1/2, y+1/2, -z'

loop_
_atom_site_label
_atom_site_type_symbol
_atom_site_fract_x
_atom_site_fract_y
_atom_site_fract_z
_atom_site_U_iso_or_equiv
_atom_site_adp_type
_atom_site_occupancy
_atom_site_symmetry_multiplicity
_atom_site_calc_flag
_atom_site_refinement_flags
O1 O 0.61336(8) 0.4477(2) 0.25239(12) 0.0262(5) Uani 1 1 d .
H43 H 0.6132 0.5488 0.2343 0.039 Uiso 1 1 calc R
O2 O 0.48719(9) -0.5453(3) 0.20242(15) 0.0302(5) Uani 1 1 d .
H2 H 0.5074(15) -0.585(5) 0.251(3) 0.056(13) Uiso 1 1 d .
O3 O 0.61735(7) 0.1199(2) 0.30066(11) 0.0235(4) Uani 1 1 d .
O4 O 0.65106(7) 0.0759(2) 0.20221(12) 0.0247(4) Uani 1 1 d .
O5 O 0.62397(8) -0.2504(2) 0.22083(14) 0.0327(5) Uani 1 1 d .
O6 O 0.55862(9) 0.2157(3) 0.33173(13) 0.0361(5) Uani 1 1 d .
O7 O 0.55377(9) 0.3885(3) 0.10515(13) 0.0312(5) Uani 1 1 d .
O8 O 0.65427(8) -0.0891(3) 0.10493(14) 0.0348(5) Uani 1 1 d .
O9 O 0.53078(8) -0.1969(3) 0.12494(15) 0.0372(5) Uani 1 1 d .
N1 N 0.43290(11) -0.3798(4) -0.00293(18) 0.0263(6) Uani 1 1 d .
C1 C 0.58102(11) -0.1529(4) 0.16861(18) 0.0229(6) Uani 1 1 d .
C2 C 0.40821(11) -0.3738(4) 0.10152(18) 0.0231(6) Uani 1 1 d .
C3 C 0.67755(12) 0.0023(4) 0.17112(19) 0.0252(7) Uani 1 1 d .
C4 C 0.37836(12) -0.1306(4) 0.14758(19) 0.0261(7) Uani 1 1 d .
C5 C 0.42538(12) -0.1646(4) 0.23557(19) 0.0274(7) Uani 1 1 d .
H3 H 0.4313 -0.0908 0.2817 0.033 Uiso 1 1 calc R
C6 C 0.60441(12) 0.1619(4) 0.35602(18) 0.0247(6) Uani 1 1 d .
C7 C 0.45391(11) -0.4074(4) 0.19076(18) 0.0230(6) Uani 1 1 d .
C8 C 0.58113(11) 0.3483(4) 0.18524(18) 0.0231(6) Uani 1 1 d .
C9 C 0.46404(11) -0.2986(4) 0.26026(18) 0.0243(6) Uani 1 1 d .
C10 C 0.73856(12) 0.0521(4) 0.22781(18) 0.0247(6) Uani 1 1 d .
C11 C 0.59238(11) 0.0362(4) 0.15973(17) 0.0224(6) Uani 1 1 d .
H4 H 0.5698 0.0676 0.0947 0.027 Uiso 1 1 calc R
C12 C 0.37109(11) -0.2384(4) 0.08140(19) 0.0239(6) Uani 1 1 d .
H5 H 0.3398 -0.2189 0.0207 0.029 Uiso 1 1 calc R
C13 C 0.57657(11) 0.1592(4) 0.20615(16) 0.0221(6) Uani 1 1 d .
H6 H 0.5372 0.1339 0.1863 0.027 Uiso 1 1 calc R
C14 C 0.65328(12) 0.1362(4) 0.45168(18) 0.0278(7) Uani 1 1 d .
C15 C 0.52135(13) -0.1649(5) 0.41695(19) 0.0412(8) Uani 1 1 d .
H7 H 0.5212 -0.0549 0.3896 0.062 Uiso 1 1 calc R
H8 H 0.5570 -0.1751 0.4774 0.062 Uiso 1 1 calc R
H9 H 0.4893 -0.1660 0.4206 0.062 Uiso 1 1 calc R
C16 C 0.50964(13) -0.4872(5) 0.3980(2) 0.0385(8) Uani 1 1 d .
H10 H 0.4762 -0.4771 0.3977 0.058 Uiso 1 1 calc R
H11 H 0.5436 -0.5032 0.4597 0.058 Uiso 1 1 calc R
H12 H 0.5051 -0.5881 0.3616 0.058 Uiso 1 1 calc R
C17 C 0.34011(12) 0.0254(4) 0.12875(19) 0.0318(7) Uani 1 1 d .
C18 C 0.77329(13) -0.0088(4) 0.2057(2) 0.0321(7) Uani 1 1 d .
H13 H 0.7580 -0.0822 0.1548 0.038 Uiso 1 1 calc R
C19 C 0.34442(12) -0.5258(4) -0.0520(2) 0.0366(8) Uani 1 1 d .
H14 H 0.3232 -0.4181 -0.0820 0.055 Uiso 1 1 calc R
H15 H 0.3251 -0.5920 -0.0322 0.055 Uiso 1 1 calc R
H16 H 0.3465 -0.5971 -0.0940 0.055 Uiso 1 1 calc R
C20 C 0.51587(12) -0.3208(4) 0.35890(18) 0.0308(7) Uani 1 1 d .
C21 C 0.76134(12) 0.1567(4) 0.30309(19) 0.0331(7) Uani 1 1 d .
H17 H 0.7377 0.1983 0.3188 0.040 Uiso 1 1 calc R
C22 C 0.40368(11) -0.4799(4) 0.02817(18) 0.0236(6) Uani 1 1 d .
H18 H 0.4249 -0.5918 0.0555 0.028 Uiso 1 1 calc R
C23 C 0.28969(14) 0.0378(5) 0.0285(2) 0.0488(9) Uani 1 1 d .
H19 H 0.3040 0.0516 -0.0073 0.073 Uiso 1 1 calc R
H20 H 0.2661 0.1390 0.0190 0.073 Uiso 1 1 calc R
H21 H 0.2669 -0.0692 0.0102 0.073 Uiso 1 1 calc R
C24 C 0.64822(15) 0.1943(4) 0.5170(2) 0.0406(8) Uani 1 1 d .
H22 H 0.6135 0.2445 0.5004 0.049 Uiso 1 1 calc R
C25 C 0.85244(13) 0.1401(4) 0.3319(2) 0.0388(8) Uani 1 1 d .
H23 H 0.8916 0.1704 0.3676 0.047 Uiso 1 1 calc R
C26 C 0.83032(13) 0.0365(5) 0.2575(2) 0.0404(8) Uani 1 1 d .
H24 H 0.8539 -0.0038 0.2415 0.048 Uiso 1 1 calc R
C27 C 0.57152(12) -0.3212(5) 0.3667(2) 0.0371(8) Uani 1 1 d .
H25 H 0.5726 -0.4254 0.3368 0.056 Uiso 1 1 calc R
H26 H 0.6042 -0.3226 0.4301 0.056 Uiso 1 1 calc R
H27 H 0.5731 -0.2159 0.3380 0.056 Uiso 1 1 calc R
C28 C 0.81862(13) 0.2010(4) 0.3556(2) 0.0375(8) Uani 1 1 d .
H28 H 0.8343 0.2723 0.4073 0.045 Uiso 1 1 calc R
C29 C 0.37425(16) 0.1949(5) 0.1534(2) 0.0485(9) Uani 1 1 d .
H29 H 0.4042 0.1976 0.2182 0.073 Uiso 1 1 calc R
H30 H 0.3490 0.2956 0.1363 0.073 Uiso 1 1 calc R
H31 H 0.3914 0.2002 0.1214 0.073 Uiso 1 1 calc R
C30 C 0.70347(12) 0.0586(5) 0.4757(2) 0.0444(9) Uani 1 1 d .
H32 H 0.7070 0.0160 0.4311 0.053 Uiso 1 1 calc R
C31 C 0.31649(16) 0.0104(5) 0.1834(3) 0.0547(10) Uani 1 1 d .
H33 H 0.2942 -0.0974 0.1668 0.082 Uiso 1 1 calc R
H34 H 0.2922 0.1116 0.1709 0.082 Uiso 1 1 calc R
H35 H 0.3480 0.0075 0.2475 0.082 Uiso 1 1 calc R
C32 C 0.69383(16) 0.1796(5) 0.6072(2) 0.0508(10) Uani 1 1 d .
H36 H 0.6904 0.2195 0.6523 0.061 Uiso 1 1 calc R
C33 C 0.74381(15) 0.1071(5) 0.6307(2) 0.0538(10) Uani 1 1 d .
H37 H 0.7754 0.1007 0.6922 0.065 Uiso 1 1 calc R
C34 C 0.74863(14) 0.0441(6) 0.5666(2) 0.0572(11) Uani 1 1 d .
H38 H 0.7830 -0.0100 0.5840 0.069 Uiso 1 1 calc R
H39 H 0.4647(12) -0.346(4) 0.039(2) 0.023(8) Uiso 1 1 d .
H40 H 0.4089(15) -0.270(5) -0.039(2) 0.065(12) Uiso 1 1 d .
H42 H 0.4396(15) -0.462(5) -0.038(2) 0.062(11) Uiso 1 1 d .

loop_
_atom_site_aniso_label
_atom_site_aniso_U_11
_atom_site_aniso_U_22
_atom_site_aniso_U_33
_atom_site_aniso_U_23
_atom_site_aniso_U_13
_atom_site_aniso_U_12
O1 0.0339(11) 0.0130(10) 0.0239(10) 0.0002(9) 0.0130(9) -0.0020(9)
O2 0.0288(11) 0.0338(12) 0.0236(11) 0.0019(10) 0.0131(10) 0.0097(10)
O3 0.0267(10) 0.0235(10) 0.0186(10) 0.0028(8) 0.0125(8) 0.0032(9)
O4 0.0261(10) 0.0211(11) 0.0299(11) -0.0063(9) 0.0183(9) -0.0053(9)
O5 0.0285(11) 0.0172(11) 0.0415(13) 0.0045(9) 0.0149(10) -0.0001(10)
O6 0.0357(12) 0.0456(14) 0.0280(11) 0.0086(10) 0.0194(10) 0.0160(11)
O7 0.0440(12) 0.0230(11) 0.0187(10) 0.0034(9) 0.0144(10) -0.0011(10)
O8 0.0386(12) 0.0347(12) 0.0334(12) -0.0171(10) 0.0226(11) -0.0106(10)
O9 0.0263(11) 0.0235(12) 0.0458(13) -0.0057(10) 0.0129(11) -0.0080(10)
N1 0.0264(14) 0.0313(16) 0.0221(13) -0.0080(12) 0.0149(12) -0.0066(13)
C1 0.0276(16) 0.0190(16) 0.0210(14) -0.0050(12) 0.0139(13) -0.0021(14)
C2 0.0238(14) 0.0230(15) 0.0230(14) 0.0023(12) 0.0141(12) -0.0046(13)
C3 0.0357(16) 0.0149(15) 0.0273(16) 0.0007(13) 0.0200(14) -0.0005(13)
C4 0.0296(16) 0.0237(16) 0.0290(16) 0.0070(13) 0.0196(14) 0.0020(14)
C5 0.0313(15) 0.0293(17) 0.0264(15) -0.0065(13) 0.0197(14) -0.0030(14)
C6 0.0304(16) 0.0177(15) 0.0256(15) 0.0027(13) 0.0164(13) 0.0008(14)
C7 0.0225(13) 0.0234(15) 0.0244(15) 0.0054(12) 0.0147(12) 0.0010(13)
C8 0.0251(15) 0.0213(16) 0.0255(16) 0.0000(13) 0.0165(14) 0.0014(13)
C9 0.0240(14) 0.0292(16) 0.0212(14) 0.0009(13) 0.0142(13) -0.0010(13)
C10 0.0319(15) 0.0193(15) 0.0255(15) 0.0010(13) 0.0186(13) 0.0004(13)
C11 0.0225(14) 0.0220(15) 0.0198(14) -0.0023(12) 0.0111(12) -0.0018(13)
C12 0.0231(14) 0.0221(15) 0.0224(15) 0.0024(12) 0.0112(13) -0.0009(13)
C13 0.0236(14) 0.0213(15) 0.0161(14) 0.0036(12) 0.0088(12) 0.0016(13)
C14 0.0325(15) 0.0238(16) 0.0198(14) 0.0024(12) 0.0117(13) -0.0014(14)
C15 0.0355(17) 0.058(2) 0.0208(16) -0.0073(16) 0.0119(14) 0.0054(18)
C16 0.0368(17) 0.055(2) 0.0258(16) 0.0105(16) 0.0197(15) 0.0144(17)
C17 0.0357(17) 0.0239(16) 0.0319(17) 0.0011(14) 0.0180(15) 0.0034(14)
C18 0.0375(17) 0.0291(18) 0.0314(16) -0.0046(14) 0.0215(15) 0.0012(15)
C19 0.0342(17) 0.0377(19) 0.0339(17) -0.0123(15) 0.0181(15) -0.0134(16)
C20 0.0282(15) 0.046(2) 0.0171(14) 0.0001(14) 0.0127(13) 0.0073(15)
C21 0.0338(16) 0.0336(18) 0.0333(17) -0.0053(15) 0.0207(15) -0.0021(16)
C22 0.0267(14) 0.0183(14) 0.0239(14) 0.0013(12) 0.0140(13) -0.0015(12)
C23 0.046(2) 0.034(2) 0.049(2) 0.0038(17) 0.0188(18) 0.0120(17)
C24 0.052(2) 0.0349(19) 0.0288(18) 0.0018(15) 0.0205(17) 0.0077(17)
C25 0.0280(15) 0.043(2) 0.0410(19) -0.0023(16) 0.0181(15) -0.0018(16)
C26 0.0335(17) 0.049(2) 0.0429(19) -0.0056(17) 0.0253(16) 0.0031(17)
C27 0.0280(15) 0.051(2) 0.0249(16) -0.0079(15) 0.0114(13) 0.0009(16)
C28 0.0353(18) 0.042(2) 0.0301(17) -0.0089(15) 0.0166(15) -0.0047(16)
C29 0.055(2) 0.0292(19) 0.053(2) -0.0021(17) 0.0281(19) 0.0007(18)
C30 0.0327(17) 0.062(2) 0.0314(18) 0.0125(18) 0.0151(15) 0.0130(18)
C31 0.061(2) 0.050(2) 0.069(3) 0.015(2) 0.048(2) 0.024(2)
C32 0.065(2) 0.052(2) 0.0254(18) -0.0094(17) 0.0213(18) -0.006(2)
C33 0.044(2) 0.069(3) 0.0245(18) 0.0054(18) 0.0072(16) -0.011(2)
C34 0.0334(18) 0.083(3) 0.037(2) 0.022(2) 0.0110(16) 0.010(2)

loop_
_atom_type_symbol
_atom_type_description
_atom_type_scat_dispersion_real
_atom_type_scat_dispersion_imag
_atom_type_scat_source
C C 0.0033 0.0016 'International Tables Vol C Tables 4.2.6.8 and 6.1.1.4'
H H 0.0000 0.0000 'International Tables Vol C Tables 4.2.6.8 and 6.1.1.4'
N N 0.0061 0.0033 'International Tables Vol C Tables 4.2.6.8 and 6.1.1.4'
O O 0.0106 0.0060 'International Tables Vol C Tables 4.2.6.8 and 6.1.1.4'

loop_
_geom_angle_atom_site_label_1
_geom_angle_atom_site_label_2
_geom_angle_atom_site_label_3
_geom_angle
C8 O1 H43 109.5
C7 O2 H2 117(3)
C6 O3 C13 118.4(2)
C3 O4 C11 119.2(2)
C22 N1 H39 113(2)
C22 N1 H40 109(2)
H39 N1 H40 108(3)
C22 N1 H42 108(2)
H39 N1 H42 105(3)
H40 N1 H42 115(3)
O9 C1 O5 126.4(3)
O9 C1 C11 116.3(2)
O5 C1 C11 117.3(2)
C12 C2 C7 120.2(3)
C12 C2 C22 121.5(2)
C7 C2 C22 118.2(2)
O8 C3 O4 124.0(3)
O8 C3 C10 125.5(3)
O4 C3 C10 110.5(2)
C12 C4 C5 116.7(3)
C12 C4 C17 123.8(3)
C5 C4 C17 119.5(3)
C9 C5 C4 124.5(3)
C9 C5 H3 117.7
C4 C5 H3 117.7
O6 C6 O3 124.0(2)
O6 C6 C14 123.9(3)
O3 C6 C14 112.0(2)
O2 C7 C2 114.9(2)
O2 C7 C9 124.7(2)
C2 C7 C9 120.4(2)
O7 C8 O1 126.9(3)
O7 C8 C13 116.7(2)
O1 C8 C13 116.3(2)
C5 C9 C7 116.5(2)
C5 C9 C20 120.5(2)
C7 C9 C20 122.9(2)
C18 C10 C21 119.5(3)
C18 C10 C3 119.4(2)
C21 C10 C3 121.0(2)
O4 C11 C1 114.3(2)
O4 C11 C13 103.1(2)
C1 C11 C13 111.6(2)
O4 C11 H4 109.2
C1 C11 H4 109.2
C13 C11 H4 109.2
C4 C12 C2 121.6(3)
C4 C12 H5 119.2
C2 C12 H5 119.2
O3 C13 C11 104.3(2)
O3 C13 C8 111.8(2)
C11 C13 C8 109.9(2)
O3 C13 H6 110.3
C11 C13 H6 110.3
C8 C13 H6 110.3
C24 C14 C30 120.1(3)
C24 C14 C6 118.4(3)
C30 C14 C6 121.5(3)
C20 C15 H7 109.5
C20 C15 H8 109.5
H7 C15 H8 109.5
C20 C15 H9 109.5
H7 C15 H9 109.5
H8 C15 H9 109.5
C20 C16 H10 109.5
C20 C16 H11 109.5
H10 C16 H11 109.5
C20 C16 H12 109.5
H10 C16 H12 109.5
H11 C16 H12 109.5
C4 C17 C31 110.4(3)
C4 C17 C29 109.4(2)
C31 C17 C29 109.7(3)
C4 C17 C23 111.7(3)
C31 C17 C23 108.4(3)
C29 C17 C23 107.2(3)
C10 C18 C26 120.4(3)
C10 C18 H13 119.8
C26 C18 H13 119.8
C22 C19 H14 109.5
C22 C19 H15 109.5
H14 C19 H15 109.5
C22 C19 H16 109.5
H14 C19 H16 109.5
H15 C19 H16 109.5
C16 C20 C9 110.1(2)
C16 C20 C27 111.7(3)
C9 C20 C27 110.5(2)
C16 C20 C15 107.6(2)
C9 C20 C15 111.2(2)
C27 C20 C15 105.6(3)
C10 C21 C28 120.2(3)
C10 C21 H17 119.9
C28 C21 H17 119.9
N1 C22 C19 109.0(2)
N1 C22 C2 107.9(2)
C19 C22 C2 116.3(2)
N1 C22 H18 107.8
C19 C22 H18 107.8
C2 C22 H18 107.8
C17 C23 H19 109.5
C17 C23 H20 109.5
H19 C23 H20 109.5
C17 C23 H21 109.5
H19 C23 H21 109.5
H20 C23 H21 109.5
C14 C24 C32 120.1(3)
C14 C24 H22 119.9
C32 C24 H22 119.9
C26 C25 C28 120.9(3)
C26 C25 H23 119.5
C28 C25 H23 119.5
C25 C26 C18 119.6(3)
C25 C26 H24 120.2
C18 C26 H24 120.2
C20 C27 H25 109.5
C20 C27 H26 109.5
H25 C27 H26 109.5
C20 C27 H27 109.5
H25 C27 H27 109.5
H26 C27 H27 109.5
C25 C28 C21 119.4(3)
C25 C28 H28 120.3
C21 C28 H28 120.3
C17 C29 H29 109.5
C17 C29 H30 109.5
H29 C29 H30 109.5
C17 C29 H31 109.5
H29 C29 H31 109.5
H30 C29 H31 109.5
C14 C30 C34 118.9(3)
C14 C30 H32 120.6
C34 C30 H32 120.6
C17 C31 H33 109.5
C17 C31 H34 109.5
H33 C31 H34 109.5
C17 C31 H35 109.5
H33 C31 H35 109.5
H34 C31 H35 109.5
C33 C32 C24 119.6(3)
C33 C32 H36 120.2
C24 C32 H36 120.2
C34 C33 C32 120.6(3)
C34 C33 H37 119.7
C32 C33 H37 119.7
C33 C34 C30 120.6(4)
C33 C34 H38 119.7
C30 C34 H38 119.7

loop_
_geom_bond_atom_site_label_1
_geom_bond_atom_site_label_2
_geom_bond_distance
O1 C8 1.272(3)
O1 H43 0.8400
O2 C7 1.363(3)
O2 H2 0.79(4)
O3 C6 1.327(3)
O3 C13 1.448(3)
O4 C3 1.335(3)
O4 C11 1.434(3)
O5 C1 1.275(3)
O6 C6 1.205(3)
O7 C8 1.235(3)
O8 C3 1.209(3)
O9 C1 1.231(3)
N1 C22 1.495(4)
N1 H39 0.82(3)
N1 H40 1.04(4)
N1 H42 1.00(4)
C1 C11 1.513(4)
C2 C12 1.381(4)
C2 C7 1.400(4)
C2 C22 1.520(4)
C3 C10 1.486(4)
C4 C12 1.385(4)
C4 C5 1.398(4)
C4 C17 1.527(4)
C5 C9 1.387(4)
C5 H3 0.9500
C6 C14 1.488(4)
C7 C9 1.408(4)
C8 C13 1.522(4)
C9 C20 1.541(4)
C10 C18 1.383(4)
C10 C21 1.387(4)
C11 C13 1.520(4)
C11 H4 1.0000
C12 H5 0.9500
C13 H6 1.0000
C14 C24 1.378(4)
C14 C30 1.390(4)
C15 C20 1.548(4)
C15 H7 0.9800
C15 H8 0.9800
C15 H9 0.9800
C16 C20 1.526(5)
C16 H10 0.9800
C16 H11 0.9800
C16 H12 0.9800
C17 C31 1.534(4)
C17 C29 1.530(5)
C17 C23 1.542(4)
C18 C26 1.387(4)
C18 H13 0.9500
C19 C22 1.509(4)
C19 H14 0.9800
C19 H15 0.9800
C19 H16 0.9800
C20 C27 1.548(4)
C21 C28 1.390(4)
C21 H17 0.9500
C22 H18 1.0000
C23 H19 0.9800
C23 H20 0.9800
C23 H21 0.9800
C24 C32 1.392(4)
C24 H22 0.9500
C25 C26 1.374(4)
C25 C28 1.381(4)
C25 H23 0.9500
C26 H24 0.9500
C27 H25 0.9800
C27 H26 0.9800
C27 H27 0.9800
C28 H28 0.9500
C29 H29 0.9800
C29 H30 0.9800
C29 H31 0.9800
C30 C34 1.396(4)
C30 H32 0.9500
C31 H33 0.9800
C31 H34 0.9800
C31 H35 0.9800
C32 C33 1.371(5)
C32 H36 0.9500
C33 C34 1.365(5)
C33 H37 0.9500
C34 H38 0.9500

loop_
_geom_torsion_atom_site_label_1
_geom_torsion_atom_site_label_2
_geom_torsion_atom_site_label_3
_geom_torsion_atom_site_label_4
_geom_torsion
C11 O4 C3 O8 4.9(4)
C11 O4 C3 C10 -176.5(2)
C12 C4 C5 C9 -0.8(4)
C17 C4 C5 C9 -177.8(3)
C13 O3 C6 O6 7.3(4)
C13 O3 C6 C14 -172.1(2)
C12 C2 C7 O2 179.2(2)
C22 C2 C7 O2 -5.6(3)
C12 C2 C7 C9 -3.1(4)
C22 C2 C7 C9 172.1(2)
C4 C5 C9 C7 -0.8(4)
C4 C5 C9 C20 177.6(3)
O2 C7 C9 C5 -179.8(2)
C2 C7 C9 C5 2.7(4)
O2 C7 C9 C20 1.8(4)
C2 C7 C9 C20 -175.7(2)
O8 C3 C10 C18 -0.3(4)
O4 C3 C10 C18 -178.9(2)
O8 C3 C10 C21 -179.5(3)
O4 C3 C10 C21 1.9(4)
C3 O4 C11 C1 65.1(3)
C3 O4 C11 C13 -173.6(2)
O9 C1 C11 O4 -172.3(2)
O5 C1 C11 O4 8.4(3)
O9 C1 C11 C13 71.2(3)
O5 C1 C11 C13 -108.2(3)
C5 C4 C12 C2 0.5(4)
C17 C4 C12 C2 177.3(2)
C7 C2 C12 C4 1.4(4)
C22 C2 C12 C4 -173.6(3)
C6 O3 C13 C11 -158.4(2)
C6 O3 C13 C8 82.9(3)
O4 C11 C13 O3 -55.6(2)
C1 C11 C13 O3 67.6(3)
O4 C11 C13 C8 64.4(3)
C1 C11 C13 C8 -172.5(2)
O7 C8 C13 O3 170.3(2)
O1 C8 C13 O3 -8.9(3)
O7 C8 C13 C11 55.0(3)
O1 C8 C13 C11 -124.2(2)
O6 C6 C14 C24 -7.1(4)
O3 C6 C14 C24 172.3(3)
O6 C6 C14 C30 173.9(3)
O3 C6 C14 C30 -6.6(4)
C12 C4 C17 C31 125.7(3)
C5 C4 C17 C31 -57.6(4)
C12 C4 C17 C29 -113.5(3)
C5 C4 C17 C29 63.3(3)
C12 C4 C17 C23 5.0(4)
C5 C4 C17 C23 -178.2(3)
C21 C10 C18 C26 -1.1(5)
C3 C10 C18 C26 179.7(3)
C5 C9 C20 C16 111.2(3)
C7 C9 C20 C16 -70.5(3)
C5 C9 C20 C27 -124.9(3)
C7 C9 C20 C27 53.4(4)
C5 C9 C20 C15 -8.0(4)
C7 C9 C20 C15 170.3(3)
C18 C10 C21 C28 0.4(5)
C3 C10 C21 C28 179.6(3)
C12 C2 C22 N1 82.4(3)
C7 C2 C22 N1 -92.7(3)
C12 C2 C22 C19 -40.4(4)
C7 C2 C22 C19 144.5(3)
C30 C14 C24 C32 1.7(5)
C6 C14 C24 C32 -177.2(3)
C28 C25 C26 C18 -0.5(5)
C10 C18 C26 C25 1.1(5)
C26 C25 C28 C21 -0.1(5)
C10 C21 C28 C25 0.2(5)
C24 C14 C30 C34 -1.3(5)
C6 C14 C30 C34 177.6(3)
C14 C24 C32 C33 0.0(5)
C24 C32 C33 C34 -2.1(6)
C32 C33 C34 C30 2.5(6)
C14 C30 C34 C33 -0.8(6)
